data_4103894
loop_
_publ_author_name
'Nathan J. Silvernail'
'Alexander Barabanschikov'
'J. Timothy Sage'
'Bruce C. Noll'
'W. Robert Scheidt'

_publ_contact_author_address
;Dept. of Chemistry and Biochemistry                    
251 Nieuwland Science Hall
University of Notre Dame                         
Notre Dame, IN 46556-5670     
;
_publ_contact_author_email scheidt.1@nd.edu
_publ_contact_author_fax '01 574 631 4044'
_publ_contact_author_name 'W. Robert Scheidt'
_publ_contact_author_phone '01 574 631 6816'
_publ_section_title
;
 Mapping NO Movements in Crystalline [Fe(Porph)(NO)(1-MeIm)]
;
_journal_name_full 'Journal of the American Chemical Society'
_journal_page_first 2131
_journal_page_last 2140
_journal_paper_doi 10.1021/ja8055613
_journal_volume 131
_journal_year 2009
_chemical_formula_moiety 'C48 H30 Fe N11 O8.99, C3.43 H4.85 Cl0.57 N1.62'
_chemical_formula_sum 'C51.43 H34.85 Cl0.57 Fe N12.62 O8.99'
_chemical_formula_weight 1049.41
_chemical_name_common '[Fe(TpNO2FP)(NO)(1-MeIm)]'
_chemical_name_systematic
; 
 ? 
;
_space_group_IT_number 2
_symmetry_cell_setting triclinic
_symmetry_Int_Tables_number 2
_symmetry_space_group_name_Hall '-P 1'
_symmetry_space_group_name_H-M 'P -1'
_atom_sites_solution_hydrogens geom
_atom_sites_solution_primary direct
_atom_sites_solution_secondary difmap
_audit_creation_method SHELXL-97
_cell_angle_alpha 65.65(4)
_cell_angle_beta 85.112(14)
_cell_angle_gamma 75.519(17)
_cell_formula_units_Z 2
_cell_length_a 12.566(16)
_cell_length_b 13.301(16)
_cell_length_c 15.773(19)
_cell_measurement_reflns_used 8475
_cell_measurement_temperature 100(2)
_cell_measurement_theta_max 30.4853
_cell_measurement_theta_min 2.6680
_cell_volume 2325(5)
_computing_cell_refinement 'APEX2/SAINT (Bruker, 2004)'
_computing_data_collection 'APEX2 (Bruker, 2004)'
_computing_data_reduction 'SAINT/XPREP (Bruker, 2004; Sheldrick, 2001)'
_computing_molecular_graphics 'Platon (Spek, 2004)'
_computing_publication_material 'XCIF (Sheldrick, 2001)'
_computing_structure_refinement 'SHELXL-97 (Sheldrick, 1997)'
_computing_structure_solution 'SHELXS-97 (Sheldrick, 1990)'
_diffrn_ambient_temperature 100(2)
_diffrn_detector_area_resol_mean 8.33
_diffrn_measured_fraction_theta_full .988
_diffrn_measured_fraction_theta_max .988
_diffrn_measurement_device_type 'Bruker SMART APEX CCD'
_diffrn_measurement_method '\w and \f scans'
_diffrn_radiation_monochromator graphite
_diffrn_radiation_source 'fine-focus sealed tube'
_diffrn_radiation_type MoK\a
_diffrn_radiation_wavelength 0.71073
_diffrn_reflns_av_R_equivalents 0.0314
_diffrn_reflns_av_sigmaI/netI 0.0345
_diffrn_reflns_limit_h_max 16
_diffrn_reflns_limit_h_min -16
_diffrn_reflns_limit_k_max 16
_diffrn_reflns_limit_k_min -17
_diffrn_reflns_limit_l_max 20
_diffrn_reflns_limit_l_min -20
_diffrn_reflns_number 43544
_diffrn_reflns_theta_full 28.27
_diffrn_reflns_theta_max 28.27
_diffrn_reflns_theta_min 1.67
_exptl_absorpt_coefficient_mu 0.433
_exptl_absorpt_correction_T_max 0.9146
_exptl_absorpt_correction_T_min 0.7936
_exptl_absorpt_correction_type multi-scan
_exptl_absorpt_process_details 'Blessing, R.H. ACTA Cryst. (1995) A51, 33-38'
_exptl_crystal_colour purple
_exptl_crystal_density_diffrn 1.499
_exptl_crystal_density_method 'not measured'
_exptl_crystal_description plate
_exptl_crystal_F_000 1078.8
_exptl_crystal_recrystallization_method 'vapor diffusion (chloroform/isopropanol)'
_exptl_crystal_size_max 0.56
_exptl_crystal_size_mid 0.56
_exptl_crystal_size_min 0.21
_refine_diff_density_max 1.229
_refine_diff_density_min -.834
_refine_diff_density_rms .072
_refine_ls_extinction_method none
_refine_ls_goodness_of_fit_ref 1.038
_refine_ls_hydrogen_treatment constr
_refine_ls_matrix_type full
_refine_ls_number_parameters 713
_refine_ls_number_reflns 11391
_refine_ls_number_restraints 1
_refine_ls_restrained_S_all 1.038
_refine_ls_R_factor_all 0.0654
_refine_ls_R_factor_gt 0.0485
_refine_ls_shift/su_max 0.001
_refine_ls_shift/su_mean 0.000
_refine_ls_structure_factor_coef Fsqd
_refine_ls_weighting_details 'calc w=1/[\s^2^(Fo^2^)+(0.0659P)^2^+2.1554P] where P=(Fo^2^+2Fc^2^)/3'
_refine_ls_weighting_scheme calc
_refine_ls_wR_factor_gt 0.1252
_refine_ls_wR_factor_ref 0.1367
_reflns_number_gt 8967
_reflns_number_total 11391
_reflns_threshold_expression >2sigma(I)
_cod_data_source_file ja8055613_si_003.cif
_cod_data_source_block ns47_0m
_cod_database_code 4103894

loop_
_symmetry_equiv_pos_as_xyz
'x, y, z'
'-x, -y, -z'

loop_
_atom_site_label
_atom_site_type_symbol
_atom_site_fract_x
_atom_site_fract_y
_atom_site_fract_z
_atom_site_U_iso_or_equiv
_atom_site_adp_type
_atom_site_occupancy
_atom_site_symmetry_multiplicity
_atom_site_calc_flag
_atom_site_refinement_flags
_atom_site_disorder_assembly
_atom_site_disorder_group
Fe1 Fe 0.84654(2) 0.88188(2) 0.685038(18) 0.01572(9) Uani 1 1 d . A .
N1 N 0.71462(13) 1.00901(14) 0.62736(11) 0.0181(3) Uani 1 1 d . . .
N2 N 0.86433(14) 0.85074(14) 0.57058(11) 0.0184(3) Uani 1 1 d . . .
N3 N 0.97651(14) 0.75210(14) 0.74440(11) 0.0177(3) Uani 1 1 d . . .
N4 N 0.81912(14) 0.90210(14) 0.80534(11) 0.0188(3) Uani 1 1 d . . .
C(M1 C 0.71915(16) 1.00871(17) 0.47106(13) 0.0185(4) Uani 1 1 d . . .
C(M2 C 1.03221(16) 0.69669(17) 0.61331(14) 0.0191(4) Uani 1 1 d . . .
C(M3 C 0.97567(17) 0.75511(17) 0.89986(14) 0.0201(4) Uani 1 1 d . . .
C(M4 C 0.65695(16) 1.06392(17) 0.75916(14) 0.0193(4) Uani 1 1 d . . .
C(A1 C 0.64947(16) 1.07760(17) 0.66685(14) 0.0188(4) Uani 1 1 d . . .
C(A2 C 0.67875(16) 1.05385(17) 0.53630(13) 0.0187(4) Uani 1 1 d . . .
C(A3 C 0.80287(17) 0.91072(17) 0.48954(13) 0.0191(4) Uani 1 1 d . . .
C(A4 C 0.94294(17) 0.76825(17) 0.55465(14) 0.0195(4) Uani 1 1 d . . .
C(A5 C 1.04766(16) 0.69104(16) 0.70179(14) 0.0187(4) Uani 1 1 d . . .
C(A6 C 1.02053(16) 0.71512(17) 0.83201(14) 0.0191(4) Uani 1 1 d . . .
C(A7 C 0.88163(17) 0.84220(18) 0.88646(14) 0.0209(4) Uani 1 1 d . . .
C(A8 C 0.73701(17) 0.98116(17) 0.82316(14) 0.0195(4) Uani 1 1 d . . .
C(B1 C 0.56951(17) 1.16588(18) 0.59912(14) 0.0213(4) Uani 1 1 d . . .
H(B1 H 0.5139 1.2226 0.6094 0.026 Uiso 1 1 calc R . .
C(B2 C 0.58889(16) 1.15233(17) 0.51805(14) 0.0206(4) Uani 1 1 d . . .
H(B2 H 0.5506 1.1988 0.4604 0.025 Uiso 1 1 calc R . .
C(B3 C 0.83929(18) 0.86020(18) 0.42352(14) 0.0238(4) Uani 1 1 d . . .
H(B3 H 0.8084 0.8842 0.3634 0.029 Uiso 1 1 calc R . .
C(B4 C 0.92581(18) 0.77224(18) 0.46396(14) 0.0235(4) Uani 1 1 d . . .
H(B4 H 0.9675 0.7224 0.4376 0.028 Uiso 1 1 calc R . .
C(B5 C 1.13832(17) 0.61509(17) 0.76376(14) 0.0214(4) Uani 1 1 d . . .
H(B5 H 1.1987 0.5648 0.7505 0.026 Uiso 1 1 calc R . .
C(B6 C 1.12106(17) 0.62907(17) 0.84467(14) 0.0211(4) Uani 1 1 d . . .
H(B6 H 1.1665 0.5897 0.8992 0.025 Uiso 1 1 calc R . .
C(B7 C 0.83782(19) 0.8851(2) 0.95597(15) 0.0273(5) Uani 1 1 d . . .
H(B7 H 0.8661 0.8581 1.0174 0.033 Uiso 1 1 calc R . .
C(B8 C 0.74898(18) 0.97094(19) 0.91709(14) 0.0256(5) Uani 1 1 d . . .
H(B8 H 0.7032 1.0159 0.9459 0.031 Uiso 1 1 calc R . .
C10 C 0.67309(17) 1.06908(17) 0.37328(14) 0.0194(4) Uani 1 1 d . . .
C11 C 0.5847(2) 1.0429(2) 0.34790(15) 0.0327(5) Uani 1 1 d . . .
H11 H 0.5484 0.9908 0.3940 0.039 Uiso 1 1 calc R . .
C12 C 0.5476(2) 1.0917(2) 0.25588(16) 0.0325(5) Uani 1 1 d . . .
H12 H 0.4868 1.0733 0.2386 0.039 Uiso 1 1 calc R . .
C13 C 0.60096(18) 1.16674(18) 0.19085(14) 0.0233(4) Uani 1 1 d . . .
C14 C 0.6848(2) 1.2001(2) 0.21424(17) 0.0432(7) Uani 1 1 d . . .
H14 H 0.7173 1.2563 0.1686 0.052 Uiso 1 1 calc R . .
C15 C 0.7212(2) 1.1496(3) 0.30656(17) 0.0431(7) Uani 1 1 d . . .
H15 H 0.7799 1.1707 0.3240 0.052 Uiso 1 1 calc R . .
N10 N 0.56582(17) 1.21448(17) 0.09259(13) 0.0288(4) Uani 1 1 d . . .
O11 O 0.61234(17) 1.28295(18) 0.03506(12) 0.0467(5) Uani 1 1 d . . .
O12 O 0.48947(17) 1.18585(18) 0.07314(12) 0.0467(5) Uani 1 1 d . . .
C20 C 1.11980(17) 0.62518(17) 0.57662(14) 0.0211(4) Uani 1 1 d . . .
C21 C 1.21536(19) 0.6607(2) 0.54213(17) 0.0301(5) Uani 1 1 d . . .
H21 H 1.2255 0.7285 0.5433 0.036 Uiso 1 1 calc R . .
C22 C 1.29682(19) 0.5977(2) 0.50576(17) 0.0309(5) Uani 1 1 d . . .
H22 H 1.3621 0.6222 0.4817 0.037 Uiso 1 1 calc R . .
C23 C 1.28065(18) 0.49989(19) 0.50542(14) 0.0252(5) Uani 1 1 d . . .
C24 C 1.1871(2) 0.4618(2) 0.53874(18) 0.0339(5) Uani 1 1 d . . .
H24 H 1.1782 0.3936 0.5374 0.041 Uiso 1 1 calc R . .
C25 C 1.1056(2) 0.5252(2) 0.57454(17) 0.0317(5) Uani 1 1 d . . .
H25 H 1.0401 0.5004 0.5976 0.038 Uiso 1 1 calc R . .
N20 N 1.36626(16) 0.43278(18) 0.46690(13) 0.0307(5) Uani 1 1 d . . .
O21 O 1.35651(16) 0.33854(16) 0.47812(13) 0.0422(5) Uani 1 1 d . . .
O22 O 1.44272(14) 0.47440(18) 0.42570(13) 0.0409(5) Uani 1 1 d . . .
C30 C 1.03294(17) 0.70041(17) 0.99346(14) 0.0206(4) Uani 1 1 d . . .
C31 C 1.00086(19) 0.60898(19) 1.06375(15) 0.0280(5) Uani 1 1 d . . .
H31 H 0.9438 0.5810 1.0518 0.034 Uiso 1 1 calc R . .
C32 C 1.05105(19) 0.55814(19) 1.15097(15) 0.0280(5) Uani 1 1 d . . .
H32 H 1.0291 0.4957 1.1991 0.034 Uiso 1 1 calc R . .
C33 C 1.13372(17) 0.60040(18) 1.16620(14) 0.0220(4) Uani 1 1 d . . .
C34 C 1.16987(19) 0.6896(2) 1.09764(16) 0.0292(5) Uani 1 1 d . . .
H34 H 1.2285 0.7157 1.1095 0.035 Uiso 1 1 calc R . .
C35 C 1.1175(2) 0.7399(2) 1.01058(16) 0.0302(5) Uani 1 1 d . . .
H35 H 1.1400 0.8020 0.9624 0.036 Uiso 1 1 calc R . .
N30 N 1.18386(15) 0.55026(16) 1.26034(13) 0.0261(4) Uani 1 1 d . . .
O31 O 1.13780(15) 0.48772(17) 1.32435(11) 0.0396(4) Uani 1 1 d . . .
O32 O 1.26904(14) 0.57448(15) 1.26953(12) 0.0366(4) Uani 1 1 d . . .
C40 C 0.57695(17) 1.14597(18) 0.79018(14) 0.0204(4) Uani 1 1 d . . .
C41 C 0.49891(18) 1.1093(2) 0.85762(15) 0.0267(5) Uani 1 1 d . . .
H41 H 0.4950 1.0321 0.8826 0.032 Uiso 1 1 calc R . .
C42 C 0.42700(19) 1.1852(2) 0.88841(16) 0.0291(5) Uani 1 1 d . . .
H42 H 0.3736 1.1607 0.9337 0.035 Uiso 1 1 calc R . .
C43 C 0.43517(18) 1.29624(19) 0.85170(15) 0.0257(5) Uani 1 1 d . . .
C44 C 0.5105(2) 1.3364(2) 0.78478(16) 0.0299(5) Uani 1 1 d . . .
H44 H 0.5140 1.4138 0.7605 0.036 Uiso 1 1 calc R . .
C45 C 0.58114(19) 1.2597(2) 0.75401(16) 0.0280(5) Uani 1 1 d . . .
H45 H 0.6330 1.2854 0.7076 0.034 Uiso 1 1 calc R . .
N40 N 0.36269(16) 1.37560(18) 0.88784(14) 0.0311(5) Uani 1 1 d . . .
O42 O 0.38270(15) 1.46927(16) 0.86599(13) 0.0400(4) Uani 1 1 d . . .
O41 O 0.28708(15) 1.34453(17) 0.93762(13) 0.0426(5) Uani 1 1 d . . .
N5 N 0.93109(15) 0.97794(16) 0.63647(13) 0.0257(4) Uani 1 1 d . . .
O1 O 0.9311(2) 1.0576(2) 0.56024(18) 0.0328(9) Uani 0.637(6) 1 d P A 1
O1A O 1.0263(5) 0.9627(5) 0.6032(4) 0.034(2) Uani 0.281(6) 1 d P A 2
O1B O 1.022(2) 0.968(3) 0.691(2) 0.053(11) Uiso 0.073(7) 1 d P A 3
N6 N 0.73968(14) 0.76526(14) 0.73382(12) 0.0208(4) Uani 1 1 d . . .
N7 N 0.65060(15) 0.63580(16) 0.82221(14) 0.0282(4) Uani 1 1 d . . .
C1 C 0.72105(18) 0.69914(18) 0.82015(15) 0.0255(5) Uani 1 1 d . A .
H1 H 0.7529 0.6963 0.8739 0.031 Uiso 1 1 calc R . .
C2 C 0.62199(19) 0.6634(2) 0.73280(17) 0.0303(5) Uani 1 1 d . A .
H2 H 0.5732 0.6334 0.7124 0.036 Uiso 1 1 calc R . .
C3 C 0.67742(18) 0.7428(2) 0.67839(16) 0.0277(5) Uani 1 1 d . A .
H3 H 0.6739 0.7775 0.6123 0.033 Uiso 1 1 calc R . .
C4 C 0.6144(2) 0.5505(2) 0.90485(18) 0.0385(6) Uani 1 1 d . A .
H4A H 0.6422 0.5511 0.9608 0.058 Uiso 1 1 calc R . .
H4B H 0.6427 0.4753 0.9040 0.058 Uiso 1 1 calc R . .
H4C H 0.5338 0.5678 0.9053 0.058 Uiso 1 1 calc R . .
C54 C 1.0904(8) 0.8248(10) 0.2634(8) 0.151(6) Uani 0.809(2) 1 d P B 1
H54A H 1.1008 0.7513 0.3170 0.226 Uiso 0.809(2) 1 calc PR B 1
H54B H 1.1064 0.8811 0.2824 0.226 Uiso 0.809(2) 1 calc PR B 1
H54C H 1.1403 0.8173 0.2140 0.226 Uiso 0.809(2) 1 calc PR B 1
N50 N 0.8225(2) 0.9761(2) 0.16119(16) 0.0611(11) Uani 0.809(2) 1 d PG B 1
C50 C 0.9285(2) 0.97376(17) 0.18783(18) 0.0578(11) Uani 0.809(2) 1 d PG B 1
H50 H 0.9559 1.0381 0.1778 0.069 Uiso 0.809(2) 1 calc PR B 1
N51 N 0.98645(17) 0.8584(2) 0.23202(16) 0.0543(7) Uani 0.809(2) 1 d PG B 1
C51 C 0.9162(3) 0.78938(17) 0.2327(2) 0.0320(12) Uani 0.809(2) 1 d PG B 1
H51 H 0.9339 0.7087 0.2580 0.038 Uiso 0.809(2) 1 calc PR B 1
C52 C 0.8149(2) 0.8621(3) 0.1889(2) 0.089(2) Uani 0.809(2) 1 d PG B 1
H52 H 0.7529 0.8387 0.1798 0.107 Uiso 0.809(2) 1 calc PR B 1
C60 C 0.98645(17) 0.8584(2) 0.23202(16) 0.0543(7) Uani 0.191(2) 1 d P B 2
Cl1 Cl 0.9005(4) 0.7581(4) 0.2365(4) 0.0318(11) Uani 0.191(2) 1 d P B 2
Cl2 Cl 0.9944(7) 0.9549(6) 0.1186(5) 0.106(3) Uani 0.191(2) 1 d P B 2
Cl3 Cl 1.1048(5) 0.8135(4) 0.2694(4) 0.0399(14) Uani 0.191(2) 1 d P B 2

loop_
_atom_site_aniso_label
_atom_site_aniso_U_11
_atom_site_aniso_U_22
_atom_site_aniso_U_33
_atom_site_aniso_U_23
_atom_site_aniso_U_13
_atom_site_aniso_U_12
Fe1 0.01635(15) 0.01640(14) 0.01274(14) -0.00483(10) 0.00104(10) -0.00315(10)
N1 0.0183(8) 0.0200(8) 0.0146(8) -0.0067(6) 0.0013(6) -0.0028(7)
N2 0.0183(8) 0.0193(8) 0.0160(8) -0.0064(6) 0.0014(6) -0.0034(7)
N3 0.0193(8) 0.0170(8) 0.0153(8) -0.0053(6) 0.0005(6) -0.0038(6)
N4 0.0187(8) 0.0204(8) 0.0154(8) -0.0064(7) 0.0008(6) -0.0033(7)
C(M1 0.0203(9) 0.0199(9) 0.0138(9) -0.0049(7) -0.0007(7) -0.0050(8)
C(M2 0.0193(9) 0.0180(9) 0.0190(9) -0.0075(8) 0.0041(7) -0.0038(8)
C(M3 0.0213(10) 0.0203(10) 0.0161(9) -0.0045(8) -0.0016(7) -0.0050(8)
C(M4 0.0180(9) 0.0221(10) 0.0178(9) -0.0085(8) 0.0033(7) -0.0051(8)
C(A1 0.0164(9) 0.0199(9) 0.0185(9) -0.0070(8) 0.0014(7) -0.0034(8)
C(A2 0.0194(9) 0.0190(9) 0.0163(9) -0.0057(7) -0.0008(7) -0.0042(8)
C(A3 0.0206(10) 0.0210(10) 0.0158(9) -0.0078(8) 0.0010(7) -0.0046(8)
C(A4 0.0219(10) 0.0192(9) 0.0169(9) -0.0068(8) 0.0026(8) -0.0054(8)
C(A5 0.0183(9) 0.0167(9) 0.0193(9) -0.0055(7) 0.0024(7) -0.0048(7)
C(A6 0.0201(10) 0.0179(9) 0.0173(9) -0.0043(8) -0.0006(7) -0.0058(8)
C(A7 0.0216(10) 0.0242(10) 0.0153(9) -0.0068(8) -0.0006(8) -0.0048(8)
C(A8 0.0208(10) 0.0219(10) 0.0164(9) -0.0087(8) 0.0026(7) -0.0049(8)
C(B1 0.0195(10) 0.0219(10) 0.0200(10) -0.0078(8) -0.0007(8) -0.0013(8)
C(B2 0.0199(10) 0.0207(10) 0.0183(9) -0.0062(8) -0.0020(8) -0.0020(8)
C(B3 0.0287(11) 0.0258(10) 0.0156(9) -0.0090(8) -0.0008(8) -0.0027(9)
C(B4 0.0265(11) 0.0256(10) 0.0178(10) -0.0106(8) 0.0027(8) -0.0028(9)
C(B5 0.0188(10) 0.0191(9) 0.0229(10) -0.0064(8) -0.0005(8) -0.0023(8)
C(B6 0.0201(10) 0.0191(9) 0.0210(10) -0.0053(8) -0.0021(8) -0.0033(8)
C(B7 0.0298(12) 0.0329(12) 0.0170(10) -0.0115(9) -0.0015(8) -0.0006(9)
C(B8 0.0255(11) 0.0317(11) 0.0179(10) -0.0123(9) 0.0008(8) -0.0001(9)
C10 0.0216(10) 0.0194(9) 0.0163(9) -0.0076(8) -0.0001(7) -0.0024(8)
C11 0.0351(13) 0.0460(14) 0.0175(10) -0.0061(10) 0.0024(9) -0.0229(11)
C12 0.0301(12) 0.0494(15) 0.0215(11) -0.0109(10) -0.0002(9) -0.0215(11)
C13 0.0274(11) 0.0243(10) 0.0153(9) -0.0066(8) -0.0033(8) -0.0025(9)
C14 0.0562(17) 0.0501(16) 0.0206(11) 0.0039(11) -0.0055(11) -0.0376(14)
C15 0.0525(16) 0.0557(17) 0.0228(12) -0.0017(11) -0.0088(11) -0.0372(14)
N10 0.0342(11) 0.0314(10) 0.0180(9) -0.0078(8) -0.0034(8) -0.0053(8)
O11 0.0565(12) 0.0547(12) 0.0197(8) 0.0020(8) -0.0032(8) -0.0261(10)
O12 0.0527(12) 0.0634(13) 0.0266(9) -0.0117(9) -0.0100(8) -0.0259(10)
C20 0.0216(10) 0.0226(10) 0.0160(9) -0.0073(8) 0.0005(8) -0.0008(8)
C21 0.0272(11) 0.0300(12) 0.0380(13) -0.0189(10) 0.0071(10) -0.0082(9)
C22 0.0215(11) 0.0375(13) 0.0357(13) -0.0180(11) 0.0075(9) -0.0071(10)
C23 0.0221(10) 0.0299(11) 0.0178(9) -0.0105(9) -0.0037(8) 0.0066(9)
C24 0.0360(13) 0.0273(12) 0.0409(14) -0.0194(11) 0.0067(11) -0.0037(10)
C25 0.0286(12) 0.0269(11) 0.0388(13) -0.0142(10) 0.0118(10) -0.0073(9)
N20 0.0243(10) 0.0407(12) 0.0225(9) -0.0158(9) -0.0072(8) 0.0083(9)
O21 0.0428(11) 0.0392(10) 0.0415(10) -0.0240(9) -0.0059(8) 0.0110(8)
O22 0.0243(9) 0.0636(13) 0.0346(9) -0.0272(9) 0.0013(7) 0.0023(8)
C30 0.0213(10) 0.0216(10) 0.0163(9) -0.0071(8) -0.0012(7) -0.0009(8)
C31 0.0298(12) 0.0290(11) 0.0245(11) -0.0064(9) -0.0062(9) -0.0114(9)
C32 0.0300(12) 0.0266(11) 0.0209(10) -0.0015(9) -0.0026(9) -0.0091(9)
C33 0.0210(10) 0.0253(10) 0.0168(9) -0.0082(8) -0.0032(8) 0.0003(8)
C34 0.0273(11) 0.0339(12) 0.0259(11) -0.0082(10) -0.0051(9) -0.0114(10)
C35 0.0318(12) 0.0308(12) 0.0217(11) -0.0013(9) -0.0035(9) -0.0117(10)
N30 0.0232(9) 0.0303(10) 0.0206(9) -0.0088(8) -0.0045(7) -0.0005(8)
O31 0.0332(9) 0.0559(12) 0.0186(8) -0.0043(8) -0.0015(7) -0.0097(8)
O32 0.0349(9) 0.0395(10) 0.0343(9) -0.0113(8) -0.0136(7) -0.0088(8)
C40 0.0181(9) 0.0252(10) 0.0177(9) -0.0108(8) 0.0004(7) -0.0011(8)
C41 0.0254(11) 0.0287(11) 0.0247(11) -0.0114(9) 0.0038(9) -0.0045(9)
C42 0.0226(11) 0.0396(13) 0.0233(11) -0.0129(10) 0.0027(8) -0.0051(9)
C43 0.0220(10) 0.0329(12) 0.0203(10) -0.0145(9) -0.0026(8) 0.0043(9)
C44 0.0325(12) 0.0264(11) 0.0300(12) -0.0132(9) 0.0022(10) -0.0030(9)
C45 0.0272(11) 0.0296(11) 0.0271(11) -0.0128(9) 0.0078(9) -0.0062(9)
N40 0.0258(10) 0.0365(11) 0.0258(10) -0.0148(9) -0.0065(8) 0.0079(8)
O42 0.0385(10) 0.0366(10) 0.0456(11) -0.0251(9) -0.0007(8) 0.0051(8)
O41 0.0283(9) 0.0504(11) 0.0401(10) -0.0192(9) 0.0081(8) 0.0050(8)
N5 0.0264(9) 0.0257(9) 0.0283(10) -0.0123(8) 0.0072(8) -0.0116(8)
O1 0.0348(16) 0.0285(15) 0.0287(15) -0.0031(11) 0.0055(11) -0.0133(11)
O1A 0.028(3) 0.034(4) 0.044(4) -0.016(3) 0.013(3) -0.017(3)
N6 0.0200(8) 0.0212(8) 0.0200(8) -0.0078(7) 0.0034(7) -0.0050(7)
N7 0.0257(10) 0.0229(9) 0.0344(11) -0.0100(8) 0.0103(8) -0.0087(8)
C1 0.0270(11) 0.0214(10) 0.0255(11) -0.0075(9) 0.0053(9) -0.0063(9)
C2 0.0265(11) 0.0301(12) 0.0373(13) -0.0147(10) 0.0031(10) -0.0107(9)
C3 0.0250(11) 0.0310(12) 0.0277(11) -0.0104(9) 0.0001(9) -0.0105(9)
C4 0.0468(15) 0.0307(12) 0.0358(13) -0.0097(11) 0.0162(12) -0.0173(11)
C54 0.132(8) 0.311(14) 0.176(10) -0.211(10) 0.130(7) -0.183(9)
N50 0.096(3) 0.0358(17) 0.0315(16) -0.0058(13) 0.0243(17) -0.0033(17)
C50 0.072(3) 0.060(3) 0.0325(19) -0.0037(17) 0.0121(19) -0.031(2)
N51 0.0622(19) 0.0559(17) 0.0484(15) -0.0263(13) 0.0159(13) -0.0161(14)
C51 0.040(2) 0.041(3) 0.0313(18) -0.025(2) 0.0123(15) -0.0225(18)
C52 0.062(3) 0.183(7) 0.051(3) -0.076(4) 0.012(2) -0.031(4)
C60 0.0622(19) 0.0559(17) 0.0484(15) -0.0263(13) 0.0159(13) -0.0161(14)
Cl1 0.038(2) 0.029(2) 0.0371(19) -0.0181(16) 0.0077(15) -0.0180(16)
Cl2 0.148(7) 0.093(5) 0.098(5) -0.038(4) 0.028(4) -0.072(5)
Cl3 0.027(2) 0.047(2) 0.055(3) -0.033(2) 0.000(2) -0.002(2)

loop_
_atom_type_symbol
_atom_type_description
_atom_type_scat_dispersion_real
_atom_type_scat_dispersion_imag
_atom_type_scat_source
C C .0033 .0016 'International Tables Vol C Tables 4.2.6.8 and 6.1.1.4'
H H .0000 .0000 'International Tables Vol C Tables 4.2.6.8 and 6.1.1.4'
N N .0061 .0033 'International Tables Vol C Tables 4.2.6.8 and 6.1.1.4'
O O .0106 .0060 'International Tables Vol C Tables 4.2.6.8 and 6.1.1.4'
Fe Fe .3463 .8444 'International Tables Vol C Tables 4.2.6.8 and 6.1.1.4'
Cl Cl .1484 .1585 'International Tables Vol C Tables 4.2.6.8 and 6.1.1.4'

loop_
_geom_angle_atom_site_label_1
_geom_angle_atom_site_label_2
_geom_angle_atom_site_label_3
_geom_angle
N5 Fe1 N2 89.11(10)
N5 Fe1 N1 89.54(13)
N2 Fe1 N1 90.40(9)
N5 Fe1 N3 91.75(13)
N2 Fe1 N3 89.78(9)
N1 Fe1 N3 178.70(7)
N5 Fe1 N4 96.59(9)
N2 Fe1 N4 174.30(7)
N1 Fe1 N4 89.67(9)
N3 Fe1 N4 90.02(9)
N5 Fe1 N6 175.46(8)
N2 Fe1 N6 86.68(8)
N1 Fe1 N6 88.79(12)
N3 Fe1 N6 89.94(12)
N4 Fe1 N6 87.62(8)
C(A2 N1 C(A1 105.84(17)
C(A2 N1 Fe1 126.42(13)
C(A1 N1 Fe1 127.34(15)
C(A4 N2 C(A3 105.49(18)
C(A4 N2 Fe1 127.49(14)
C(A3 N2 Fe1 126.97(15)
C(A6 N3 C(A5 105.62(18)
C(A6 N3 Fe1 127.16(14)
C(A5 N3 Fe1 126.80(15)
C(A8 N4 C(A7 105.47(18)
C(A8 N4 Fe1 127.51(13)
C(A7 N4 Fe1 126.98(15)
C(A3 C(M1 C(A2 124.25(19)
C(A3 C(M1 C10 116.44(18)
C(A2 C(M1 C10 119.29(19)
C(A4 C(M2 C(A5 124.02(19)
C(A4 C(M2 C20 117.59(19)
C(A5 C(M2 C20 118.33(18)
C(A7 C(M3 C(A6 124.43(19)
C(A7 C(M3 C30 117.76(18)
C(A6 C(M3 C30 117.82(19)
C(A8 C(M4 C(A1 123.93(19)
C(A8 C(M4 C40 117.93(19)
C(A1 C(M4 C40 118.09(18)
N1 C(A1 C(M4 125.76(18)
N1 C(A1 C(B1 109.95(19)
C(M4 C(A1 C(B1 124.27(19)
N1 C(A2 C(M1 125.52(19)
N1 C(A2 C(B2 110.38(17)
C(M1 C(A2 C(B2 124.04(19)
N2 C(A3 C(M1 125.59(19)
N2 C(A3 C(B3 110.44(19)
C(M1 C(A3 C(B3 123.94(19)
N2 C(A4 C(M2 125.54(19)
N2 C(A4 C(B4 110.28(18)
C(M2 C(A4 C(B4 123.97(19)
N3 C(A5 C(M2 125.37(19)
N3 C(A5 C(B5 110.27(19)
C(M2 C(A5 C(B5 124.29(19)
N3 C(A6 C(M3 125.48(19)
N3 C(A6 C(B6 110.37(18)
C(M3 C(A6 C(B6 124.15(19)
N4 C(A7 C(M3 125.67(19)
N4 C(A7 C(B7 110.3(2)
C(M3 C(A7 C(B7 124.01(19)
N4 C(A8 C(M4 125.53(19)
N4 C(A8 C(B8 110.30(18)
C(M4 C(A8 C(B8 124.08(19)
C(B2 C(B1 C(A1 107.03(19)
C(B2 C(B1 H(B1 126.5
C(A1 C(B1 H(B1 126.5
C(B1 C(B2 C(A2 106.76(18)
C(B1 C(B2 H(B2 126.6
C(A2 C(B2 H(B2 126.6
C(B4 C(B3 C(A3 106.58(19)
C(B4 C(B3 H(B3 126.7
C(A3 C(B3 H(B3 126.7
C(B3 C(B4 C(A4 107.06(19)
C(B3 C(B4 H(B4 126.5
C(A4 C(B4 H(B4 126.5
C(B6 C(B5 C(A5 106.96(19)
C(B6 C(B5 H(B5 126.5
C(A5 C(B5 H(B5 126.5
C(B5 C(B6 C(A6 106.78(18)
C(B5 C(B6 H(B6 126.6
C(A6 C(B6 H(B6 126.6
C(B8 C(B7 C(A7 107.1(2)
C(B8 C(B7 H(B7 126.5
C(A7 C(B7 H(B7 126.5
C(B7 C(B8 C(A8 106.85(19)
C(B7 C(B8 H(B8 126.6
C(A8 C(B8 H(B8 126.6
C11 C10 C15 118.9(2)
C11 C10 C(M1 120.89(19)
C15 C10 C(M1 120.2(2)
C10 C11 C12 121.0(2)
C10 C11 H11 119.5
C12 C11 H11 119.5
C13 C12 C11 118.4(2)
C13 C12 H12 120.8
C11 C12 H12 120.8
C12 C13 C14 122.3(2)
C12 C13 N10 118.7(2)
C14 C13 N10 119.0(2)
C13 C14 C15 118.2(2)
C13 C14 H14 120.9
C15 C14 H14 120.9
C10 C15 C14 121.0(2)
C10 C15 H15 119.5
C14 C15 H15 119.5
O12 N10 O11 123.3(2)
O12 N10 C13 118.19(19)
O11 N10 C13 118.5(2)
C21 C20 C25 119.3(2)
C21 C20 C(M2 119.3(2)
C25 C20 C(M2 121.4(2)
C20 C21 C22 120.6(2)
C20 C21 H21 119.7
C22 C21 H21 119.7
C23 C22 C21 118.6(2)
C23 C22 H22 120.7
C21 C22 H22 120.7
C22 C23 C24 122.7(2)
C22 C23 N20 119.0(2)
C24 C23 N20 118.3(2)
C23 C24 C25 118.6(2)
C23 C24 H24 120.7
C25 C24 H24 120.7
C24 C25 C20 120.2(2)
C24 C25 H25 119.9
C20 C25 H25 119.9
O21 N20 O22 124.1(2)
O21 N20 C23 117.7(2)
O22 N20 C23 118.3(2)
C35 C30 C31 119.5(2)
C35 C30 C(M3 120.93(19)
C31 C30 C(M3 119.6(2)
C32 C31 C30 120.8(2)
C32 C31 H31 119.6
C30 C31 H31 119.6
C33 C32 C31 118.3(2)
C33 C32 H32 120.8
C31 C32 H32 120.8
C32 C33 C34 122.8(2)
C32 C33 N30 118.61(19)
C34 C33 N30 118.6(2)
C33 C34 C35 117.8(2)
C33 C34 H34 121.1
C35 C34 H34 121.1
C30 C35 C34 120.8(2)
C30 C35 H35 119.6
C34 C35 H35 119.6
O31 N30 O32 124.1(2)
O31 N30 C33 118.1(2)
O32 N30 C33 117.88(19)
C45 C40 C41 118.88(19)
C45 C40 C(M4 120.2(2)
C41 C40 C(M4 120.8(2)
C42 C41 C40 120.7(2)
C42 C41 H41 119.7
C40 C41 H41 119.7
C43 C42 C41 118.4(2)
C43 C42 H42 120.8
C41 C42 H42 120.8
C42 C43 C44 123.0(2)
C42 C43 N40 118.5(2)
C44 C43 N40 118.5(2)
C43 C44 C45 117.9(2)
C43 C44 H44 121.1
C45 C44 H44 121.1
C40 C45 C44 121.2(2)
C40 C45 H45 119.4
C44 C45 H45 119.4
O41 N40 O42 123.9(2)
O41 N40 C43 118.3(2)
O42 N40 C43 117.9(2)
O1 N5 O1A 72.0(3)
O1 N5 O1B 107.9(12)
O1A N5 O1B 62.6(12)
O1 N5 Fe1 133.2(2)
O1A N5 Fe1 129.1(3)
O1B N5 Fe1 118.9(12)
C1 N6 C3 105.2(2)
C1 N6 Fe1 128.83(16)
C3 N6 Fe1 125.95(16)
C1 N7 C2 107.62(19)
C1 N7 C4 126.6(2)
C2 N7 C4 125.7(2)
N6 C1 N7 111.2(2)
N6 C1 H1 124.4
N7 C1 H1 124.4
N7 C2 C3 106.2(2)
N7 C2 H2 126.9
C3 C2 H2 126.9
C2 C3 N6 109.8(2)
C2 C3 H3 125.1
N6 C3 H3 125.1
N7 C4 H4A 109.5
N7 C4 H4B 109.5
H4A C4 H4B 109.5
N7 C4 H4C 109.5
H4A C4 H4C 109.5
H4B C4 H4C 109.5
C52 N50 C50 108.0
N50 C50 N51 108.0
N50 C50 H50 126.0
N51 C50 H50 126.0
C54 N51 C51 127.8(5)
C54 N51 C50 124.2(5)
C51 N51 C50 108.0
C52 C51 N51 108.0
C52 C51 H51 126.0
N51 C51 H51 126.0
N50 C52 C51 108.0
N50 C52 H52 126.0
C51 C52 H52 126.0

loop_
_geom_bond_atom_site_label_1
_geom_bond_atom_site_label_2
_geom_bond_distance
Fe1 N5 1.755(2)
Fe1 N2 1.995(3)
Fe1 N1 2.005(2)
Fe1 N3 2.010(2)
Fe1 N4 2.013(3)
Fe1 N6 2.164(3)
N1 C(A2 1.375(3)
N1 C(A1 1.378(3)
N2 C(A4 1.373(3)
N2 C(A3 1.373(3)
N3 C(A6 1.375(3)
N3 C(A5 1.377(3)
N4 C(A8 1.379(3)
N4 C(A7 1.381(3)
C(M1 C(A3 1.394(3)
C(M1 C(A2 1.395(3)
C(M1 C10 1.502(3)
C(M2 C(A4 1.392(3)
C(M2 C(A5 1.394(3)
C(M2 C20 1.507(3)
C(M3 C(A7 1.392(3)
C(M3 C(A6 1.401(3)
C(M3 C30 1.503(3)
C(M4 C(A8 1.395(3)
C(M4 C(A1 1.399(3)
C(M4 C40 1.500(3)
C(A1 C(B1 1.445(3)
C(A2 C(B2 1.442(3)
C(A3 C(B3 1.445(3)
C(A4 C(B4 1.442(3)
C(A5 C(B5 1.440(3)
C(A6 C(B6 1.441(3)
C(A7 C(B7 1.444(3)
C(A8 C(B8 1.448(3)
C(B1 C(B2 1.357(3)
C(B1 H(B1 0.9500
C(B2 H(B2 0.9500
C(B3 C(B4 1.351(3)
C(B3 H(B3 0.9500
C(B4 H(B4 0.9500
C(B5 C(B6 1.356(3)
C(B5 H(B5 0.9500
C(B6 H(B6 0.9500
C(B7 C(B8 1.352(3)
C(B7 H(B7 0.9500
C(B8 H(B8 0.9500
C10 C11 1.378(3)
C10 C15 1.380(3)
C11 C12 1.390(3)
C11 H11 0.9500
C12 C13 1.368(3)
C12 H12 0.9500
C13 C14 1.371(4)
C13 N10 1.471(3)
C14 C15 1.390(4)
C14 H14 0.9500
C15 H15 0.9500
N10 O12 1.220(3)
N10 O11 1.220(3)
C20 C21 1.386(3)
C20 C25 1.400(4)
C21 C22 1.395(3)
C21 H21 0.9500
C22 C23 1.368(4)
C22 H22 0.9500
C23 C24 1.374(4)
C23 N20 1.476(3)
C24 C25 1.393(3)
C24 H24 0.9500
C25 H25 0.9500
N20 O21 1.228(3)
N20 O22 1.231(3)
C30 C35 1.387(3)
C30 C31 1.389(3)
C31 C32 1.384(3)
C31 H31 0.9500
C32 C33 1.378(3)
C32 H32 0.9500
C33 C34 1.382(3)
C33 N30 1.476(3)
C34 C35 1.394(3)
C34 H34 0.9500
C35 H35 0.9500
N30 O31 1.223(3)
N30 O32 1.228(3)
C40 C45 1.392(4)
C40 C41 1.402(3)
C41 C42 1.394(3)
C41 H41 0.9500
C42 C43 1.374(4)
C42 H42 0.9500
C43 C44 1.383(3)
C43 N40 1.482(3)
C44 C45 1.396(3)
C44 H44 0.9500
C45 H45 0.9500
N40 O41 1.221(3)
N40 O42 1.234(3)
N5 O1 1.232(3)
N5 O1A 1.268(6)
N5 O1B 1.44(3)
N6 C1 1.320(3)
N6 C3 1.384(3)
N7 C1 1.356(3)
N7 C2 1.359(4)
N7 C4 1.460(3)
C1 H1 0.9500
C2 C3 1.362(3)
C2 H2 0.9500
C3 H3 0.9500
C4 H4A 0.9800
C4 H4B 0.9800
C4 H4C 0.9800
C54 N51 1.337(11)
C54 H54A 0.9800
C54 H54B 0.9800
C54 H54C 0.9800
N50 C52 1.4200
N50 C50 1.4200
C50 N51 1.4200
C50 H50 0.9500
N51 C51 1.4200
C51 C52 1.4200
C51 H51 0.9500
C52 H52 0.9500
